data_4066236
loop_
_publ_author_name
'Pinkas, Ji\<r\'i'
'Luke\<sov\'a, Lenka'
'Gyepes, R\'obert'
'C\'isa\<rov\'a, Ivana'
'Kubi\<sta, Ji\<r\'i'
'Hor\'a\<cek, Michal'
'Mach, Karel'

_publ_section_title
;
 Reduction-Induced Exclusive Activation of
 theansa-1,2-Bis(dimethylsilylene)ethane Chain inansa-Permethyltitanocene
 Compounds&#x00A7;
;
_journal_issue 21
_journal_name_full Organometallics
_journal_page_first 5199
_journal_paper_doi 10.1021/om1003623
_journal_volume 29
_journal_year 2010
_chemical_formula_moiety 'C24 H38 Si2 Ti'
_chemical_formula_sum 'C24 H38 Si2 Ti'
_chemical_formula_weight 430.62
_chemical_name_systematic
; 
 ? 
;
_space_group_IT_number 15
_symmetry_cell_setting monoclinic
_symmetry_space_group_name_Hall '-C 2yc'
_symmetry_space_group_name_H-M 'C 1 2/c 1'
_atom_sites_solution_hydrogens geom
_atom_sites_solution_primary direct
_atom_sites_solution_secondary difmap
_audit_creation_method SHELXL-97
_cell_angle_alpha 90.00
_cell_angle_beta 104.7221(18)
_cell_angle_gamma 90.00
_cell_formula_units_Z 4
_cell_length_a 9.1130(2)
_cell_length_b 15.7688(5)
_cell_length_c 16.6830(4)
_cell_measurement_reflns_used 2556
_cell_measurement_temperature 150(1)
_cell_measurement_theta_max 27.48
_cell_measurement_theta_min 1.00
_cell_volume 2318.66(11)
_computing_cell_refinement 'HKL Scalepack (Otwinowski & Minor, 1997)'
_computing_data_collection 'Collect (Nonius BV, 1997-2000)'
_computing_data_reduction 'HKL Denzo and Scalepack (Otwinowski & Minor, 1997)'
_computing_molecular_graphics 'PLATON (Spek, 2001)'
_computing_structure_refinement 'SHELXL-97 (Sheldrick, 1997)'
_computing_structure_solution 'SIR97 (Altomare et al., 1994)'
_diffrn_ambient_temperature 150(1)
_diffrn_detector_area_resol_mean 9.091
_diffrn_measured_fraction_theta_full 0.993
_diffrn_measured_fraction_theta_max 0.993
_diffrn_measurement_device_type KappaCCD
_diffrn_measurement_method '\w scans to fill the Ewald sphere'
_diffrn_radiation_monochromator 'horizontally mounted graphite crystal'
_diffrn_radiation_source 'fine-focus sealed tube'
_diffrn_radiation_type MoK\a
_diffrn_radiation_wavelength 0.71073
_diffrn_reflns_av_R_equivalents 0.0000
_diffrn_reflns_av_sigmaI/netI 0.0240
_diffrn_reflns_limit_h_max 11
_diffrn_reflns_limit_h_min -11
_diffrn_reflns_limit_k_max 20
_diffrn_reflns_limit_k_min -18
_diffrn_reflns_limit_l_max 21
_diffrn_reflns_limit_l_min -21
_diffrn_reflns_number 12288
_diffrn_reflns_theta_full 27.48
_diffrn_reflns_theta_max 27.48
_diffrn_reflns_theta_min 3.61
_exptl_absorpt_coefficient_mu 0.480
_exptl_absorpt_correction_type none
_exptl_crystal_colour orange
_exptl_crystal_density_diffrn 1.234
_exptl_crystal_density_method 'not measured'
_exptl_crystal_description prism
_exptl_crystal_F_000 928
_exptl_crystal_size_max 0.88
_exptl_crystal_size_mid 0.33
_exptl_crystal_size_min 0.25
_refine_diff_density_max 0.275
_refine_diff_density_min -0.313
_refine_diff_density_rms 0.048
_refine_ls_extinction_method none
_refine_ls_goodness_of_fit_ref 1.058
_refine_ls_hydrogen_treatment mixed
_refine_ls_matrix_type full
_refine_ls_number_parameters 133
_refine_ls_number_reflns 2645
_refine_ls_number_restraints 0
_refine_ls_restrained_S_all 1.058
_refine_ls_R_factor_all 0.0351
_refine_ls_R_factor_gt 0.0303
_refine_ls_shift/su_max 0.000
_refine_ls_shift/su_mean 0.000
_refine_ls_structure_factor_coef Fsqd
_refine_ls_weighting_details 'calc w=1/[\s^2^(Fo^2^)+(0.0412P)^2^+2.1587P] where P=(Fo^2^+2Fc^2^)/3'
_refine_ls_weighting_scheme calc
_refine_ls_wR_factor_gt 0.0799
_refine_ls_wR_factor_ref 0.0832
_reflns_number_gt 2399
_reflns_number_total 2645
_reflns_threshold_expression >2sigma(I)
_cod_data_source_file om1003623_si_001.cif
_cod_data_source_block ansllbur
_cod_original_sg_symbol_H-M C2/c
_cod_database_code 4066236

loop_
_symmetry_equiv_pos_as_xyz
'x, y, z'
'-x, y, -z+1/2'
'x+1/2, y+1/2, z'
'-x+1/2, y+1/2, -z+1/2'
'-x, -y, -z'
'x, -y, z-1/2'
'-x+1/2, -y+1/2, -z'
'x+1/2, -y+1/2, z-1/2'

loop_
_atom_site_label
_atom_site_type_symbol
_atom_site_fract_x
_atom_site_fract_y
_atom_site_fract_z
_atom_site_U_iso_or_equiv
_atom_site_adp_type
_atom_site_occupancy
_atom_site_symmetry_multiplicity
_atom_site_calc_flag
_atom_site_refinement_flags
Ti1 Ti 1.0000 0.20580(2) 0.2500 0.01543(11) Uani 1 2 d S
Si1 Si 0.97186(5) 0.34089(2) 0.11104(2) 0.02162(12) Uani 1 1 d .
C1 C 0.88750(15) 0.23254(9) 0.10928(8) 0.0199(3) Uani 1 1 d .
C2 C 0.97448(16) 0.15598(9) 0.11286(8) 0.0210(3) Uani 1 1 d .
C3 C 0.90786(16) 0.09131(9) 0.15027(9) 0.0220(3) Uani 1 1 d .
C4 C 0.78258(16) 0.12653(9) 0.17437(9) 0.0228(3) Uani 1 1 d .
C5 C 0.76795(15) 0.21282(9) 0.14831(9) 0.0216(3) Uani 1 1 d .
C6 C 1.11047(19) 0.14288(11) 0.07857(10) 0.0322(4) Uani 1 1 d .
H6A H 1.1336 0.0822 0.0785 0.048 Uiso 1 1 calc R
H6B H 1.1978 0.1731 0.1131 0.048 Uiso 1 1 calc R
H6C H 1.0885 0.1648 0.0218 0.048 Uiso 1 1 calc R
C7 C 0.9494(2) -0.00107(9) 0.15023(10) 0.0316(3) Uani 1 1 d .
H7A H 0.9246 -0.0222 0.0931 0.047 Uiso 1 1 calc R
H7B H 0.8922 -0.0333 0.1824 0.047 Uiso 1 1 calc R
H7C H 1.0583 -0.0079 0.1752 0.047 Uiso 1 1 calc R
C8 C 0.66936(18) 0.07929(11) 0.20923(11) 0.0351(4) Uani 1 1 d .
H8A H 0.5758 0.0707 0.1656 0.053 Uiso 1 1 calc R
H8B H 0.6469 0.1123 0.2545 0.053 Uiso 1 1 calc R
H8C H 0.7116 0.0241 0.2304 0.053 Uiso 1 1 calc R
C9 C 0.63181(17) 0.26652(11) 0.15052(11) 0.0330(4) Uani 1 1 d .
H9A H 0.5406 0.2418 0.1138 0.049 Uiso 1 1 calc R
H9B H 0.6465 0.3241 0.1319 0.049 Uiso 1 1 calc R
H9C H 0.6201 0.2685 0.2073 0.049 Uiso 1 1 calc R
C10 C 1.05223(17) 0.34141(9) 0.22352(9) 0.0212(3) Uani 1 1 d .
H10 H 1.154(2) 0.3607(12) 0.2490(11) 0.031(5) Uiso 1 1 d .
C11 C 1.1220(2) 0.35146(12) 0.05342(11) 0.0408(4) Uani 1 1 d .
H11A H 1.1540 0.4109 0.0541 0.061 Uiso 1 1 calc R
H11B H 1.0815 0.3330 -0.0040 0.061 Uiso 1 1 calc R
H11C H 1.2093 0.3161 0.0799 0.061 Uiso 1 1 calc R
C12 C 0.8281(2) 0.42470(10) 0.06897(11) 0.0370(4) Uani 1 1 d .
H12A H 0.7623 0.4326 0.1066 0.055 Uiso 1 1 calc R
H12B H 0.7665 0.4074 0.0143 0.055 Uiso 1 1 calc R
H12C H 0.8799 0.4781 0.0639 0.055 Uiso 1 1 calc R

loop_
_atom_site_aniso_label
_atom_site_aniso_U_11
_atom_site_aniso_U_22
_atom_site_aniso_U_33
_atom_site_aniso_U_23
_atom_site_aniso_U_13
_atom_site_aniso_U_12
Ti1 0.01690(17) 0.01402(17) 0.01542(17) 0.000 0.00423(12) 0.000
Si1 0.0303(2) 0.0176(2) 0.0160(2) 0.00169(13) 0.00406(15) -0.00213(15)
C1 0.0233(6) 0.0200(6) 0.0148(6) -0.0021(5) 0.0017(5) -0.0003(5)
C2 0.0266(7) 0.0197(7) 0.0172(6) -0.0039(5) 0.0062(5) 0.0002(5)
C3 0.0269(7) 0.0174(7) 0.0202(6) -0.0036(5) 0.0031(5) -0.0015(5)
C4 0.0216(6) 0.0226(7) 0.0231(7) -0.0024(5) 0.0036(5) -0.0055(5)
C5 0.0186(6) 0.0225(7) 0.0213(7) -0.0034(5) 0.0008(5) -0.0008(5)
C6 0.0389(9) 0.0317(8) 0.0312(8) -0.0002(7) 0.0185(7) 0.0057(7)
C7 0.0446(9) 0.0178(7) 0.0316(8) -0.0036(6) 0.0083(7) 0.0001(6)
C8 0.0279(8) 0.0344(9) 0.0435(9) 0.0009(7) 0.0102(7) -0.0112(7)
C9 0.0204(7) 0.0341(9) 0.0417(9) -0.0034(7) 0.0030(6) 0.0045(6)
C11 0.0538(11) 0.0390(10) 0.0354(9) -0.0015(8) 0.0219(8) -0.0154(8)
C12 0.0482(10) 0.0218(8) 0.0332(9) 0.0040(7) -0.0037(7) 0.0022(7)
C10 0.0274(7) 0.0148(6) 0.0197(6) 0.0006(5) 0.0027(5) -0.0034(5)

loop_
_atom_type_symbol
_atom_type_description
_atom_type_scat_dispersion_real
_atom_type_scat_dispersion_imag
_atom_type_scat_source
C C 0.0033 0.0016 'International Tables Vol C Tables 4.2.6.8 and 6.1.1.4'
H H 0.0000 0.0000 'International Tables Vol C Tables 4.2.6.8 and 6.1.1.4'
Si Si 0.0817 0.0704 'International Tables Vol C Tables 4.2.6.8 and 6.1.1.4'
Ti Ti 0.2776 0.4457 'International Tables Vol C Tables 4.2.6.8 and 6.1.1.4'

loop_
_geom_angle_atom_site_label_1
_geom_angle_atom_site_label_2
_geom_angle_atom_site_label_3
_geom_angle
_geom_angle_site_symmetry_1
_geom_angle_site_symmetry_3
C10 Ti1 C10 37.55(7) 2_755 .
C10 Ti1 C1 88.01(5) 2_755 .
C10 Ti1 C1 72.22(5) . .
C10 Ti1 C1 72.22(5) 2_755 2_755
C10 Ti1 C1 88.01(5) . 2_755
C1 Ti1 C1 159.31(7) . 2_755
C10 Ti1 C5 84.32(5) 2_755 .
C10 Ti1 C5 90.56(5) . .
C1 Ti1 C5 35.62(5) . .
C1 Ti1 C5 142.75(5) 2_755 .
C10 Ti1 C5 90.56(5) 2_755 2_755
C10 Ti1 C5 84.32(5) . 2_755
C1 Ti1 C5 142.75(5) . 2_755
C1 Ti1 C5 35.62(5) 2_755 2_755
C5 Ti1 C5 174.60(7) . 2_755
C10 Ti1 C2 95.67(5) 2_755 2_755
C10 Ti1 C2 121.87(5) . 2_755
C1 Ti1 C2 159.02(5) . 2_755
C1 Ti1 C2 35.43(5) 2_755 2_755
C5 Ti1 C2 124.08(5) . 2_755
C5 Ti1 C2 58.05(5) 2_755 2_755
C10 Ti1 C2 121.87(5) 2_755 .
C10 Ti1 C2 95.66(5) . .
C1 Ti1 C2 35.43(5) . .
C1 Ti1 C2 159.02(5) 2_755 .
C5 Ti1 C2 58.05(5) . .
C5 Ti1 C2 124.08(5) 2_755 .
C2 Ti1 C2 141.35(7) 2_755 .
C10 Ti1 C4 125.08(5) 2_755 2_755
C10 Ti1 C4 114.04(5) . 2_755
C1 Ti1 C4 135.09(5) . 2_755
C1 Ti1 C4 58.53(5) 2_755 2_755
C5 Ti1 C4 150.49(5) . 2_755
C5 Ti1 C4 34.77(5) 2_755 2_755
C2 Ti1 C4 57.16(5) 2_755 2_755
C2 Ti1 C4 101.48(5) . 2_755
C10 Ti1 C4 114.04(5) 2_755 .
C10 Ti1 C4 125.07(5) . .
C1 Ti1 C4 58.53(5) . .
C1 Ti1 C4 135.09(5) 2_755 .
C5 Ti1 C4 34.77(5) . .
C5 Ti1 C4 150.49(5) 2_755 .
C2 Ti1 C4 101.48(5) 2_755 .
C2 Ti1 C4 57.16(5) . .
C4 Ti1 C4 117.53(7) 2_755 .
C10 Ti1 C3 128.08(5) 2_755 2_755
C10 Ti1 C3 140.92(5) . 2_755
C1 Ti1 C3 142.84(5) . 2_755
C1 Ti1 C3 57.81(5) 2_755 2_755
C5 Ti1 C3 127.83(5) . 2_755
C5 Ti1 C3 57.04(5) 2_755 2_755
C2 Ti1 C3 33.93(5) 2_755 2_755
C2 Ti1 C3 110.05(5) . 2_755
C4 Ti1 C3 33.85(5) 2_755 2_755
C4 Ti1 C3 93.87(5) . 2_755
C10 Ti1 C3 140.92(5) 2_755 .
C10 Ti1 C3 128.07(5) . .
C1 Ti1 C3 57.81(5) . .
C1 Ti1 C3 142.84(5) 2_755 .
C5 Ti1 C3 57.04(5) . .
C5 Ti1 C3 127.83(5) 2_755 .
C2 Ti1 C3 110.05(5) 2_755 .
C2 Ti1 C3 33.93(5) . .
C4 Ti1 C3 93.87(5) 2_755 .
C4 Ti1 C3 33.85(5) . .
C3 Ti1 C3 85.28(7) 2_755 .
C10 Si1 C12 116.18(7) . .
C10 Si1 C11 111.83(8) . .
C12 Si1 C11 106.21(9) . .
C10 Si1 C1 94.35(6) . .
C12 Si1 C1 113.20(7) . .
C11 Si1 C1 115.16(7) . .
C10 Si1 Ti1 45.91(4) . .
C12 Si1 Ti1 132.97(6) . .
C11 Si1 Ti1 120.79(7) . .
C1 Si1 Ti1 48.85(4) . .
C2 C1 C5 105.83(12) . .
C2 C1 Si1 123.13(10) . .
C5 C1 Si1 123.09(10) . .
C2 C1 Ti1 73.23(7) . .
C5 C1 Ti1 72.37(7) . .
Si1 C1 Ti1 94.30(5) . .
C3 C2 C1 109.32(12) . .
C3 C2 C6 123.87(13) . .
C1 C2 C6 126.73(13) . .
C3 C2 Ti1 76.15(8) . .
C1 C2 Ti1 71.34(7) . .
C6 C2 Ti1 121.55(10) . .
C2 C3 C4 108.09(12) . .
C2 C3 C7 124.26(14) . .
C4 C3 C7 126.90(14) . .
C2 C3 Ti1 69.92(8) . .
C4 C3 Ti1 71.38(8) . .
C7 C3 Ti1 132.04(10) . .
C3 C4 C5 107.91(12) . .
C3 C4 C8 126.66(14) . .
C5 C4 C8 124.81(14) . .
C3 C4 Ti1 74.77(8) . .
C5 C4 Ti1 70.44(8) . .
C8 C4 Ti1 127.43(10) . .
C4 C5 C1 108.77(12) . .
C4 C5 C9 122.82(13) . .
C1 C5 C9 127.69(14) . .
C4 C5 Ti1 74.79(8) . .
C1 C5 Ti1 72.02(7) . .
C9 C5 Ti1 127.01(10) . .
C2 C6 H6A 109.5 . .
C2 C6 H6B 109.5 . .
H6A C6 H6B 109.5 . .
C2 C6 H6C 109.5 . .
H6A C6 H6C 109.5 . .
H6B C6 H6C 109.5 . .
C3 C7 H7A 109.5 . .
C3 C7 H7B 109.5 . .
H7A C7 H7B 109.5 . .
C3 C7 H7C 109.5 . .
H7A C7 H7C 109.5 . .
H7B C7 H7C 109.5 . .
C4 C8 H8A 109.5 . .
C4 C8 H8B 109.5 . .
H8A C8 H8B 109.5 . .
C4 C8 H8C 109.5 . .
H8A C8 H8C 109.5 . .
H8B C8 H8C 109.5 . .
C5 C9 H9A 109.5 . .
C5 C9 H9B 109.5 . .
H9A C9 H9B 109.5 . .
C5 C9 H9C 109.5 . .
H9A C9 H9C 109.5 . .
H9B C9 H9C 109.5 . .
Si1 C11 H11A 109.5 . .
Si1 C11 H11B 109.5 . .
H11A C11 H11B 109.5 . .
Si1 C11 H11C 109.5 . .
H11A C11 H11C 109.5 . .
H11B C11 H11C 109.5 . .
Si1 C12 H12A 109.5 . .
Si1 C12 H12B 109.5 . .
H12A C12 H12B 109.5 . .
Si1 C12 H12C 109.5 . .
H12A C12 H12C 109.5 . .
H12B C12 H12C 109.5 . .
C10 C10 Si1 117.98(14) 2_755 .
C10 C10 Ti1 71.22(4) 2_755 .
Si1 C10 Ti1 98.44(6) . .
C10 C10 H10 116.0(11) 2_755 .
Si1 C10 H10 122.6(11) . .
Ti1 C10 H10 116.0(11) . .

loop_
_geom_bond_atom_site_label_1
_geom_bond_atom_site_label_2
_geom_bond_distance
_geom_bond_site_symmetry_2
Ti1 C10 2.2586(14) 2_755
Ti1 C10 2.2586(14) .
Ti1 C1 2.3489(13) .
Ti1 C1 2.3489(13) 2_755
Ti1 C5 2.3535(13) .
Ti1 C5 2.3535(13) 2_755
Ti1 C2 2.3738(13) 2_755
Ti1 C2 2.3739(13) .
Ti1 C4 2.4102(13) 2_755
Ti1 C4 2.4102(13) .
Ti1 C3 2.4541(14) 2_755
Ti1 C3 2.4541(14) .
Si1 C10 1.8328(14) .
Si1 C12 1.8679(17) .
Si1 C11 1.8691(18) .
Si1 C1 1.8706(15) .
C1 C2 1.4372(19) .
C1 C5 1.438(2) .
C2 C3 1.411(2) .
C2 C6 1.505(2) .
C3 C4 1.417(2) .
C3 C7 1.505(2) .
C4 C5 1.424(2) .
C4 C8 1.504(2) .
C5 C9 1.510(2) .
C6 H6A 0.9800 .
C6 H6B 0.9800 .
C6 H6C 0.9800 .
C7 H7A 0.9800 .
C7 H7B 0.9800 .
C7 H7C 0.9800 .
C8 H8A 0.9800 .
C8 H8B 0.9800 .
C8 H8C 0.9800 .
C9 H9A 0.9800 .
C9 H9B 0.9800 .
C9 H9C 0.9800 .
C11 H11A 0.9800 .
C11 H11B 0.9800 .
C11 H11C 0.9800 .
C12 H12A 0.9800 .
C12 H12B 0.9800 .
C12 H12C 0.9800 .
C10 C10 1.454(3) 2_755
C10 H10 0.969(18) .

loop_
_geom_torsion_atom_site_label_1
_geom_torsion_atom_site_label_2
_geom_torsion_atom_site_label_3
_geom_torsion_atom_site_label_4
_geom_torsion
_geom_torsion_site_symmetry_1
_geom_torsion_site_symmetry_4
C10 Ti1 Si1 C10 38.45(10) 2_755 .
C1 Ti1 Si1 C10 170.71(9) . .
C1 Ti1 Si1 C10 0.44(8) 2_755 .
C5 Ti1 Si1 C10 137.55(8) . .
C5 Ti1 Si1 C10 -38.55(8) 2_755 .
C2 Ti1 Si1 C10 24.44(11) 2_755 .
C2 Ti1 Si1 C10 -156.22(8) . .
C4 Ti1 Si1 C10 -74.62(8) 2_755 .
C4 Ti1 Si1 C10 153.99(7) . .
C3 Ti1 Si1 C10 -89.18(14) 2_755 .
C3 Ti1 Si1 C10 -172.12(7) . .
C10 Ti1 Si1 C12 -47.93(9) 2_755 .
C10 Ti1 Si1 C12 -86.39(10) . .
C1 Ti1 Si1 C12 84.32(9) . .
C1 Ti1 Si1 C12 -85.95(9) 2_755 .
C5 Ti1 Si1 C12 51.16(8) . .
C5 Ti1 Si1 C12 -124.94(8) 2_755 .
C2 Ti1 Si1 C12 -61.95(11) 2_755 .
C2 Ti1 Si1 C12 117.39(8) . .
C4 Ti1 Si1 C12 -161.01(9) 2_755 .
C4 Ti1 Si1 C12 67.60(8) . .
C3 Ti1 Si1 C12 -175.57(14) 2_755 .
C3 Ti1 Si1 C12 101.50(8) . .
C10 Ti1 Si1 C11 129.91(8) 2_755 .
C10 Ti1 Si1 C11 91.45(9) . .
C1 Ti1 Si1 C11 -97.84(9) . .
C1 Ti1 Si1 C11 91.89(8) 2_755 .
C5 Ti1 Si1 C11 -131.00(8) . .
C5 Ti1 Si1 C11 52.90(8) 2_755 .
C2 Ti1 Si1 C11 115.89(11) 2_755 .
C2 Ti1 Si1 C11 -64.77(8) . .
C4 Ti1 Si1 C11 16.83(9) 2_755 .
C4 Ti1 Si1 C11 -114.56(8) . .
C3 Ti1 Si1 C11 2.27(14) 2_755 .
C3 Ti1 Si1 C11 -80.66(8) . .
C10 Ti1 Si1 C1 -132.25(7) 2_755 .
C10 Ti1 Si1 C1 -170.71(9) . .
C1 Ti1 Si1 C1 -170.27(4) 2_755 .
C5 Ti1 Si1 C1 -33.16(7) . .
C5 Ti1 Si1 C1 150.74(7) 2_755 .
C2 Ti1 Si1 C1 -146.27(10) 2_755 .
C2 Ti1 Si1 C1 33.07(7) . .
C4 Ti1 Si1 C1 114.67(7) 2_755 .
C4 Ti1 Si1 C1 -16.72(7) . .
C3 Ti1 Si1 C1 100.11(14) 2_755 .
C3 Ti1 Si1 C1 17.18(7) . .
C10 Si1 C1 C2 -79.44(12) . .
C12 Si1 C1 C2 159.63(11) . .
C11 Si1 C1 C2 37.15(14) . .
Ti1 Si1 C1 C2 -72.76(10) . .
C10 Si1 C1 C5 65.05(12) . .
C12 Si1 C1 C5 -55.88(13) . .
C11 Si1 C1 C5 -178.36(12) . .
Ti1 Si1 C1 C5 71.73(10) . .
C10 Si1 C1 Ti1 -6.68(6) . .
C12 Si1 C1 Ti1 -127.61(7) . .
C11 Si1 C1 Ti1 109.92(8) . .
C10 Ti1 C1 C2 163.74(8) 2_755 .
C10 Ti1 C1 C2 129.02(9) . .
C1 Ti1 C1 C2 146.81(8) 2_755 .
C5 Ti1 C1 C2 -113.25(12) . .
C5 Ti1 C1 C2 75.42(11) 2_755 .
C2 Ti1 C1 C2 -95.57(18) 2_755 .
C4 Ti1 C1 C2 22.51(11) 2_755 .
C4 Ti1 C1 C2 -76.32(9) . .
C3 Ti1 C1 C2 -28.89(12) 2_755 .
C3 Ti1 C1 C2 -36.25(8) . .
C10 Ti1 C1 C5 -83.01(9) 2_755 .
C10 Ti1 C1 C5 -117.74(9) . .
C1 Ti1 C1 C5 -99.94(8) 2_755 .
C5 Ti1 C1 C5 -171.33(11) 2_755 .
C2 Ti1 C1 C5 17.68(18) 2_755 .
C2 Ti1 C1 C5 113.25(12) . .
C4 Ti1 C1 C5 135.75(9) 2_755 .
C4 Ti1 C1 C5 36.93(8) . .
C3 Ti1 C1 C5 84.36(11) 2_755 .
C3 Ti1 C1 C5 76.99(9) . .
C10 Ti1 C1 Si1 40.40(6) 2_755 .
C10 Ti1 C1 Si1 5.67(5) . .
C1 Ti1 C1 Si1 23.47(17) 2_755 .
C5 Ti1 C1 Si1 123.41(10) . .
C5 Ti1 C1 Si1 -47.92(10) 2_755 .
C2 Ti1 C1 Si1 141.08(12) 2_755 .
C2 Ti1 C1 Si1 -123.35(10) . .
C4 Ti1 C1 Si1 -100.84(7) 2_755 .
C4 Ti1 C1 Si1 160.33(8) . .
C3 Ti1 C1 Si1 -152.23(6) 2_755 .
C3 Ti1 C1 Si1 -159.60(8) . .
C5 C1 C2 C3 1.76(15) . .
Si1 C1 C2 C3 151.38(10) . .
Ti1 C1 C2 C3 67.29(10) . .
C5 C1 C2 C6 178.56(14) . .
Si1 C1 C2 C6 -31.8(2) . .
Ti1 C1 C2 C6 -115.92(14) . .
C5 C1 C2 Ti1 -65.53(9) . .
Si1 C1 C2 Ti1 84.09(9) . .
C10 Ti1 C2 C3 -135.53(9) 2_755 .
C10 Ti1 C2 C3 -164.32(8) . .
C1 Ti1 C2 C3 -116.29(12) . .
C1 Ti1 C2 C3 96.40(15) 2_755 .
C5 Ti1 C2 C3 -77.19(9) . .
C5 Ti1 C2 C3 108.72(9) 2_755 .
C2 Ti1 C2 C3 28.92(7) 2_755 .
C4 Ti1 C2 C3 79.72(9) 2_755 .
C4 Ti1 C2 C3 -35.76(8) . .
C3 Ti1 C2 C3 45.61(11) 2_755 .
C10 Ti1 C2 C1 -19.24(10) 2_755 .
C10 Ti1 C2 C1 -48.03(9) . .
C1 Ti1 C2 C1 -147.32(14) 2_755 .
C5 Ti1 C2 C1 39.10(8) . .
C5 Ti1 C2 C1 -134.99(8) 2_755 .
C2 Ti1 C2 C1 145.21(8) 2_755 .
C4 Ti1 C2 C1 -163.99(8) 2_755 .
C4 Ti1 C2 C1 80.53(9) . .
C3 Ti1 C2 C1 161.90(8) 2_755 .
C3 Ti1 C2 C1 116.29(12) . .
C10 Ti1 C2 C6 102.99(12) 2_755 .
C10 Ti1 C2 C6 74.20(12) . .
C1 Ti1 C2 C6 122.23(15) . .
C1 Ti1 C2 C6 -25.1(2) 2_755 .
C5 Ti1 C2 C6 161.32(14) . .
C5 Ti1 C2 C6 -12.76(14) 2_755 .
C2 Ti1 C2 C6 -92.57(11) 2_755 .
C4 Ti1 C2 C6 -41.76(12) 2_755 .
C4 Ti1 C2 C6 -157.24(13) . .
C3 Ti1 C2 C6 -75.87(12) 2_755 .
C3 Ti1 C2 C6 -121.48(15) . .
C1 C2 C3 C4 -2.67(16) . .
C6 C2 C3 C4 -179.58(13) . .
Ti1 C2 C3 C4 61.50(10) . .
C1 C2 C3 C7 167.98(13) . .
C6 C2 C3 C7 -8.9(2) . .
Ti1 C2 C3 C7 -127.85(14) . .
C1 C2 C3 Ti1 -64.17(9) . .
C6 C2 C3 Ti1 118.92(14) . .
C10 Ti1 C3 C2 70.72(11) 2_755 .
C10 Ti1 C3 C2 19.98(11) . .
C1 Ti1 C3 C2 37.89(8) . .
C1 Ti1 C3 C2 -143.90(9) 2_755 .
C5 Ti1 C3 C2 80.44(9) . .
C5 Ti1 C3 C2 -96.71(9) 2_755 .
C2 Ti1 C3 C2 -161.25(6) 2_755 .
C4 Ti1 C3 C2 -104.88(9) 2_755 .
C4 Ti1 C3 C2 118.17(12) . .
C3 Ti1 C3 C2 -137.65(10) 2_755 .
C10 Ti1 C3 C4 -47.45(12) 2_755 .
C10 Ti1 C3 C4 -98.19(9) . .
C1 Ti1 C3 C4 -80.28(9) . .
C1 Ti1 C3 C4 97.92(10) 2_755 .
C5 Ti1 C3 C4 -37.73(8) . .
C5 Ti1 C3 C4 145.12(8) 2_755 .
C2 Ti1 C3 C4 80.58(9) 2_755 .
C2 Ti1 C3 C4 -118.17(12) . .
C4 Ti1 C3 C4 136.95(8) 2_755 .
C3 Ti1 C3 C4 104.17(9) 2_755 .
C10 Ti1 C3 C7 -170.77(13) 2_755 .
C10 Ti1 C3 C7 138.50(14) . .
C1 Ti1 C3 C7 156.41(16) . .
C1 Ti1 C3 C7 -25.39(18) 2_755 .
C5 Ti1 C3 C7 -161.04(16) . .
C5 Ti1 C3 C7 21.81(17) 2_755 .
C2 Ti1 C3 C7 -42.73(15) 2_755 .
C2 Ti1 C3 C7 118.52(18) . .
C4 Ti1 C3 C7 13.63(15) 2_755 .
C4 Ti1 C3 C7 -123.31(18) . .
C3 Ti1 C3 C7 -19.14(12) 2_755 .
C2 C3 C4 C5 2.51(15) . .
C7 C3 C4 C5 -167.82(14) . .
Ti1 C3 C4 C5 63.08(9) . .
C2 C3 C4 C8 173.79(14) . .
C7 C3 C4 C8 3.5(2) . .
Ti1 C3 C4 C8 -125.64(15) . .
C2 C3 C4 Ti1 -60.57(10) . .
C7 C3 C4 Ti1 129.09(15) . .
C10 Ti1 C4 C3 149.44(8) 2_755 .
C10 Ti1 C4 C3 107.81(9) . .
C1 Ti1 C4 C3 77.95(9) . .
C1 Ti1 C4 C3 -122.06(9) 2_755 .
C5 Ti1 C4 C3 115.79(12) . .
C5 Ti1 C4 C3 -66.48(13) 2_755 .
C2 Ti1 C4 C3 -108.97(9) 2_755 .
C2 Ti1 C4 C3 35.85(8) . .
C4 Ti1 C4 C3 -50.18(7) 2_755 .
C3 Ti1 C4 C3 -75.57(10) 2_755 .
C10 Ti1 C4 C5 33.65(10) 2_755 .
C10 Ti1 C4 C5 -7.98(11) . .
C1 Ti1 C4 C5 -37.84(8) . .
C1 Ti1 C4 C5 122.15(9) 2_755 .
C5 Ti1 C4 C5 177.73(3) 2_755 .
C2 Ti1 C4 C5 135.24(8) 2_755 .
C2 Ti1 C4 C5 -79.94(9) . .
C4 Ti1 C4 C5 -165.97(9) 2_755 .
C3 Ti1 C4 C5 168.64(8) 2_755 .
C3 Ti1 C4 C5 -115.79(12) . .
C10 Ti1 C4 C8 -85.75(14) 2_755 .
C10 Ti1 C4 C8 -127.38(13) . .
C1 Ti1 C4 C8 -157.24(15) . .
C1 Ti1 C4 C8 2.75(17) 2_755 .
C5 Ti1 C4 C8 -119.40(17) . .
C5 Ti1 C4 C8 58.33(18) 2_755 .
C2 Ti1 C4 C8 15.84(14) 2_755 .
C2 Ti1 C4 C8 160.66(15) . .
C4 Ti1 C4 C8 74.63(13) 2_755 .
C3 Ti1 C4 C8 49.24(14) 2_755 .
C3 Ti1 C4 C8 124.81(17) . .
C3 C4 C5 C1 -1.42(15) . .
C8 C4 C5 C1 -172.90(14) . .
Ti1 C4 C5 C1 64.51(9) . .
C3 C4 C5 C9 169.52(13) . .
C8 C4 C5 C9 -2.0(2) . .
Ti1 C4 C5 C9 -124.54(14) . .
C3 C4 C5 Ti1 -65.93(10) . .
C8 C4 C5 Ti1 122.58(14) . .
C2 C1 C5 C4 -0.20(15) . .
Si1 C1 C5 C4 -149.82(10) . .
Ti1 C1 C5 C4 -66.32(10) . .
C2 C1 C5 C9 -170.57(14) . .
Si1 C1 C5 C9 39.80(19) . .
Ti1 C1 C5 C9 123.30(15) . .
C2 C1 C5 Ti1 66.13(9) . .
Si1 C1 C5 Ti1 -83.50(9) . .
C10 Ti1 C5 C4 -149.43(9) 2_755 .
C10 Ti1 C5 C4 173.48(9) . .
C1 Ti1 C5 C4 116.03(12) . .
C1 Ti1 C5 C4 -99.06(10) 2_755 .
C2 Ti1 C5 C4 -56.42(10) 2_755 .
C2 Ti1 C5 C4 77.15(9) . .
C4 Ti1 C5 C4 25.88(17) 2_755 .
C3 Ti1 C5 C4 -14.41(11) 2_755 .
C3 Ti1 C5 C4 36.71(8) . .
C10 Ti1 C5 C1 94.53(8) 2_755 .
C10 Ti1 C5 C1 57.44(9) . .
C1 Ti1 C5 C1 144.91(12) 2_755 .
C2 Ti1 C5 C1 -172.46(8) 2_755 .
C2 Ti1 C5 C1 -38.88(8) . .
C4 Ti1 C5 C1 -90.15(12) 2_755 .
C4 Ti1 C5 C1 -116.03(12) . .
C3 Ti1 C5 C1 -130.44(8) 2_755 .
C3 Ti1 C5 C1 -79.33(9) . .
C10 Ti1 C5 C9 -29.54(14) 2_755 .
C10 Ti1 C5 C9 -66.63(14) . .
C1 Ti1 C5 C9 -124.07(17) . .
C1 Ti1 C5 C9 20.84(18) 2_755 .
C2 Ti1 C5 C9 63.47(15) 2_755 .
C2 Ti1 C5 C9 -162.95(15) . .
C4 Ti1 C5 C9 145.78(13) 2_755 .
C4 Ti1 C5 C9 119.90(17) . .
C3 Ti1 C5 C9 105.49(14) 2_755 .
C3 Ti1 C5 C9 156.60(15) . .
C12 Si1 C10 C10 52.38(8) . 2_755
C11 Si1 C10 C10 174.52(7) . 2_755
C1 Si1 C10 C10 -66.16(5) . 2_755
Ti1 Si1 C10 C10 -73.16(4) . 2_755
C12 Si1 C10 Ti1 125.54(8) . .
C11 Si1 C10 Ti1 -112.32(8) . .
C1 Si1 C10 Ti1 7.01(6) . .
C1 Ti1 C10 C10 110.94(12) . 2_755
C1 Ti1 C10 C10 -62.86(11) 2_755 2_755
C5 Ti1 C10 C10 79.91(11) . 2_755
C5 Ti1 C10 C10 -98.37(11) 2_755 2_755
C2 Ti1 C10 C10 -51.84(13) 2_755 2_755
C2 Ti1 C10 C10 137.85(11) . 2_755
C4 Ti1 C10 C10 -116.89(11) 2_755 2_755
C4 Ti1 C10 C10 84.45(12) . 2_755
C3 Ti1 C10 C10 -90.19(13) 2_755 2_755
C3 Ti1 C10 C10 126.80(10) . 2_755
C10 Ti1 C10 Si1 -116.78(14) 2_755 .
C1 Ti1 C10 Si1 -5.84(5) . .
C1 Ti1 C10 Si1 -179.64(6) 2_755 .
C5 Ti1 C10 Si1 -36.87(6) . .
C5 Ti1 C10 Si1 144.85(7) 2_755 .
C2 Ti1 C10 Si1 -168.62(5) 2_755 .
C2 Ti1 C10 Si1 21.07(7) . .
C4 Ti1 C10 Si1 126.33(6) 2_755 .
C4 Ti1 C10 Si1 -32.33(9) . .
C3 Ti1 C10 Si1 153.04(6) 2_755 .
C3 Ti1 C10 Si1 10.02(9) . .
